data_7102978
loop_
_publ_author_name
'Cui, Lu'
'Gadde, Suresh'
'Shukla, Atindra D'
'Sun, Hao'
'Mague, Joel T'
'Kaifer, Angel E'

_publ_section_title
;
 Dimerization of aromatic ureido pyrimidinedione derivatives:
 observation of an unexpected tautomer in the solid state.
;
_journal_issue 12
_journal_name_full 'Chemical communications (Cambridge, England)'
_journal_page_first 1446
_journal_page_last 1448
_journal_paper_doi 10.1039/b717285k
_journal_year 2008
_chemical_formula_sum 'C21 H20 N4 O3'
_chemical_formula_weight 376.41
_chemical_name_systematic
;
1-(5,5-Diallyl-4,6-dioxotetrahydropyrimidin-ylidene)-
3-naphthalen-2-ylurea
;
_space_group_IT_number 14
_symmetry_cell_setting monoclinic
_symmetry_space_group_name_Hall '-P 2ybc'
_symmetry_space_group_name_H-M 'P 1 21/c 1'
_atom_sites_solution_hydrogens geom
_atom_sites_solution_primary direct
_atom_sites_solution_secondary difmap
_audit_creation_method SHELXL-97
_cell_angle_alpha 90.00
_cell_angle_beta 92.998(2)
_cell_angle_gamma 90.00
_cell_formula_units_Z 4
_cell_length_a 13.798(2)
_cell_length_b 6.866(1)
_cell_length_c 19.102(3)
_cell_measurement_reflns_used 8857
_cell_measurement_temperature 100(2)
_cell_measurement_theta_max 28.41
_cell_measurement_theta_min 2.53
_cell_volume 1807.2(5)
_computing_cell_refinement 'Bruker SMART (Bruker-AXS, 2000)'
_computing_data_collection 'Bruker SMART (Bruker-AXS, 2000)'
_computing_data_reduction 'Bruker SAINT+ (Bruker-AXS, 2004)'
_computing_molecular_graphics 'Bruker SHELXTL (Bruker-AXS, 2000a)'
_computing_publication_material 'Bruker SHELXTL (Bruker-AXS, 2000a)'
_computing_structure_refinement 'SHELXL-97 (Sheldrick, 1997)'
_computing_structure_solution 'SHELXS-97 (Sheldrick, 1997)'
_diffrn_ambient_temperature 100(2)
_diffrn_measured_fraction_theta_full 0.994
_diffrn_measured_fraction_theta_max 0.994
_diffrn_measurement_device_type 'Bruker-AXS Smart APEX CCD area detector'
_diffrn_measurement_method 'phi and omega scans'
_diffrn_radiation_monochromator graphite
_diffrn_radiation_source 'fine-focus sealed tube'
_diffrn_radiation_type MoK\a
_diffrn_radiation_wavelength 0.71073
_diffrn_reflns_av_R_equivalents 0.0637
_diffrn_reflns_av_sigmaI/netI 0.0446
_diffrn_reflns_limit_h_max 18
_diffrn_reflns_limit_h_min -18
_diffrn_reflns_limit_k_max 9
_diffrn_reflns_limit_k_min -9
_diffrn_reflns_limit_l_max 25
_diffrn_reflns_limit_l_min -25
_diffrn_reflns_number 30103
_diffrn_reflns_theta_full 28.42
_diffrn_reflns_theta_max 28.42
_diffrn_reflns_theta_min 2.14
_exptl_absorpt_coefficient_mu 0.095
_exptl_absorpt_correction_T_max 0.9885
_exptl_absorpt_correction_T_min 0.9793
_exptl_absorpt_correction_type multi-scan
_exptl_absorpt_process_details 'SADABS (Sheldrick, 2002)'
_exptl_crystal_colour Colorless
_exptl_crystal_density_diffrn 1.383
_exptl_crystal_density_method 'not measured'
_exptl_crystal_description Plate
_exptl_crystal_F_000 792
_exptl_crystal_size_max 0.22
_exptl_crystal_size_mid 0.20
_exptl_crystal_size_min 0.12
_refine_diff_density_max 0.670
_refine_diff_density_min -0.284
_refine_diff_density_rms 0.074
_refine_ls_extinction_method none
_refine_ls_goodness_of_fit_ref 1.081
_refine_ls_hydrogen_treatment mixed
_refine_ls_matrix_type full
_refine_ls_number_parameters 265
_refine_ls_number_reflns 4516
_refine_ls_number_restraints 0
_refine_ls_restrained_S_all 1.081
_refine_ls_R_factor_all 0.0908
_refine_ls_R_factor_gt 0.0652
_refine_ls_shift/su_max 0.002
_refine_ls_shift/su_mean 0.000
_refine_ls_structure_factor_coef Fsqd
_refine_ls_weighting_details 'calc w=1/[\s^2^(Fo^2^)+(0.0648P)^2^+1.1824P] where P=(Fo^2^+2Fc^2^)/3'
_refine_ls_weighting_scheme calc
_refine_ls_wR_factor_gt 0.1442
_refine_ls_wR_factor_ref 0.1557
_reflns_number_gt 3354
_reflns_number_total 4516
_reflns_threshold_expression >2\s(I)
_cod_data_source_file b717285k.txt
_cod_data_source_block aek002
_cod_depositor_comments
;
The following automatic conversions were performed:
'_symmetry_cell_setting' value 'Monoclinic' changed to 'monoclinic'
according to '/home/saulius/struct/CIF-dictionaries/cif_core.dic'
dictionary named 'cif_core.dic' version 2.4.1 from 2010-06-29.

Automatic conversion script
Id: cif_fix_enum 1527 2010-12-29 10:47:43Z saulius 
;
_cod_original_sg_symbol_H-M P2(1)/c
_cod_database_code 7102978

loop_
_symmetry_equiv_pos_as_xyz
'x, y, z'
'-x, y+1/2, -z+1/2'
'-x, -y, -z'
'x, -y-1/2, z-1/2'

loop_
_atom_site_label
_atom_site_type_symbol
_atom_site_fract_x
_atom_site_fract_y
_atom_site_fract_z
_atom_site_U_iso_or_equiv
_atom_site_adp_type
_atom_site_occupancy
_atom_site_symmetry_multiplicity
_atom_site_calc_flag
_atom_site_refinement_flags
_atom_site_disorder_assembly
_atom_site_disorder_group
O1 O 0.47518(11) -0.0385(2) 0.11056(8) 0.0312(4) Uani 1 1 d . . .
O2 O 0.20576(10) 0.1810(2) 0.15765(8) 0.0285(4) Uani 1 1 d . . .
O3 O 0.27944(10) 0.7545(2) 0.03569(8) 0.0280(4) Uani 1 1 d . . .
N1 N 0.62130(12) 0.0420(3) 0.07080(9) 0.0213(4) Uani 1 1 d . . .
H1N H 0.6476(15) 0.122(3) 0.0439(11) 0.012(5) Uiso 1 1 d . . .
N2 N 0.49623(12) 0.2592(2) 0.05262(9) 0.0212(4) Uani 1 1 d . . .
N3 N 0.34433(13) 0.2192(3) 0.10317(9) 0.0240(4) Uani 1 1 d . . .
H3N H 0.3693(19) 0.098(4) 0.1153(14) 0.041(7) Uiso 1 1 d . . .
N4 N 0.38358(12) 0.5045(3) 0.04568(9) 0.0216(4) Uani 1 1 d . . .
H4N H 0.4192(18) 0.574(4) 0.0182(14) 0.036(7) Uiso 1 1 d . . .
C1 C 0.77312(14) -0.0746(3) 0.12731(10) 0.0203(4) Uani 1 1 d . . .
C2 C 0.81904(15) 0.1076(3) 0.12018(11) 0.0244(4) Uani 1 1 d . . .
H2 H 0.7837 0.2124 0.0987 0.029 Uiso 1 1 calc R . .
C3 C 0.91342(15) 0.1366(3) 0.14350(11) 0.0268(5) Uani 1 1 d . . .
H3 H 0.9423 0.2611 0.1386 0.032 Uiso 1 1 calc R . .
C4 C 0.96789(16) -0.0162(3) 0.17460(11) 0.0291(5) Uani 1 1 d . . .
H4 H 1.0342 0.0032 0.1888 0.035 Uiso 1 1 calc R . .
C5 C 0.92526(16) -0.1919(3) 0.18425(11) 0.0275(5) Uani 1 1 d . . .
H5 H 0.9621 -0.2936 0.2064 0.033 Uiso 1 1 calc R . .
C6 C 0.82697(15) -0.2271(3) 0.16198(10) 0.0235(4) Uani 1 1 d . . .
C7 C 0.78159(16) -0.4072(3) 0.17315(11) 0.0271(5) Uani 1 1 d . . .
H7 H 0.8166 -0.5080 0.1974 0.033 Uiso 1 1 calc R . .
C8 C 0.68797(16) -0.4385(3) 0.14962(11) 0.0264(5) Uani 1 1 d . . .
H8 H 0.6585 -0.5611 0.1575 0.032 Uiso 1 1 calc R . .
C9 C 0.63435(15) -0.2916(3) 0.11378(11) 0.0241(4) Uani 1 1 d . . .
H9 H 0.5696 -0.3168 0.0968 0.029 Uiso 1 1 calc R . .
C10 C 0.67495(14) -0.1123(3) 0.10324(10) 0.0207(4) Uani 1 1 d . . .
C11 C 0.52688(15) 0.0771(3) 0.08004(10) 0.0217(4) Uani 1 1 d . . .
C12 C 0.41050(14) 0.3218(3) 0.06749(10) 0.0202(4) Uani 1 1 d . . .
C13 C 0.25740(14) 0.2873(3) 0.12610(10) 0.0233(4) Uani 1 1 d . . .
C14 C 0.23364(14) 0.5004(3) 0.11222(10) 0.0220(4) Uani 1 1 d . . .
C15 C 0.29919(14) 0.5973(3) 0.06124(10) 0.0215(4) Uani 1 1 d . . .
C16 C 0.12802(15) 0.5134(3) 0.08249(11) 0.0261(5) Uani 1 1 d . . .
H16A H 0.0845 0.4571 0.1168 0.031 Uiso 1 1 calc R . .
H16B H 0.1102 0.6520 0.0757 0.031 Uiso 1 1 calc R . .
C17 C 0.11320(15) 0.4076(4) 0.01391(11) 0.0293(5) Uani 1 1 d . . .
H17 H 0.1282 0.4750 -0.0276 0.035 Uiso 1 1 calc R . .
C18 C 0.08079(16) 0.2278(4) 0.00743(12) 0.0339(5) Uani 1 1 d . . .
H18A H 0.0651 0.1562 0.0478 0.041 Uiso 1 1 calc R . .
H18B H 0.0731 0.1698 -0.0377 0.041 Uiso 1 1 calc R . .
C19 C 0.24615(16) 0.6088(3) 0.18385(11) 0.0289(5) Uani 1 1 d . . .
H19A H 0.2425 0.7510 0.1754 0.035 Uiso 1 1 calc R . .
H19B H 0.1918 0.5729 0.2131 0.035 Uiso 1 1 calc R . .
C20 C 0.34215(19) 0.5618(4) 0.22414(12) 0.0387(6) Uani 1 1 d . . .
H20 H 0.3498 0.4346 0.2432 0.046 Uiso 1 1 calc R . .
C21 C 0.4128(2) 0.6808(5) 0.23407(13) 0.0527(8) Uani 1 1 d . . .
H21A H 0.4079 0.8093 0.2158 0.063 Uiso 1 1 calc R . .
H21B H 0.4702 0.6406 0.2597 0.063 Uiso 1 1 calc R . .

loop_
_atom_site_aniso_label
_atom_site_aniso_U_11
_atom_site_aniso_U_22
_atom_site_aniso_U_33
_atom_site_aniso_U_23
_atom_site_aniso_U_13
_atom_site_aniso_U_12
O1 0.0246(8) 0.0276(8) 0.0422(9) 0.0124(7) 0.0095(6) 0.0027(7)
O2 0.0259(8) 0.0319(9) 0.0283(8) 0.0058(7) 0.0094(6) -0.0026(7)
O3 0.0253(8) 0.0263(8) 0.0333(8) 0.0062(7) 0.0093(6) 0.0045(6)
N1 0.0211(9) 0.0182(9) 0.0249(9) 0.0041(7) 0.0044(7) -0.0007(7)
N2 0.0201(9) 0.0206(9) 0.0231(8) 0.0019(7) 0.0041(6) 0.0016(7)
N3 0.0221(9) 0.0235(9) 0.0271(9) 0.0060(7) 0.0072(7) 0.0035(7)
N4 0.0200(9) 0.0230(9) 0.0224(8) 0.0022(7) 0.0069(6) -0.0017(7)
C1 0.0230(10) 0.0214(10) 0.0169(9) -0.0014(7) 0.0036(7) 0.0030(8)
C2 0.0247(11) 0.0224(10) 0.0263(10) -0.0022(8) 0.0054(8) 0.0017(9)
C3 0.0253(11) 0.0267(11) 0.0286(11) -0.0062(9) 0.0048(8) -0.0033(9)
C4 0.0232(11) 0.0373(13) 0.0265(11) -0.0083(9) -0.0007(8) 0.0007(9)
C5 0.0279(11) 0.0328(12) 0.0218(10) -0.0010(9) -0.0006(8) 0.0096(9)
C6 0.0282(11) 0.0235(11) 0.0188(9) -0.0024(8) 0.0031(8) 0.0037(9)
C7 0.0351(12) 0.0219(11) 0.0242(10) 0.0015(8) 0.0007(8) 0.0067(9)
C8 0.0331(12) 0.0179(10) 0.0288(11) 0.0002(8) 0.0060(9) -0.0008(9)
C9 0.0249(11) 0.0213(10) 0.0260(10) -0.0030(8) 0.0019(8) -0.0007(8)
C10 0.0229(10) 0.0190(10) 0.0203(9) -0.0008(8) 0.0030(7) 0.0023(8)
C11 0.0226(10) 0.0212(10) 0.0215(9) 0.0008(8) 0.0028(7) 0.0002(8)
C12 0.0196(10) 0.0231(10) 0.0180(9) 0.0001(8) 0.0020(7) -0.0025(8)
C13 0.0210(10) 0.0283(11) 0.0209(9) 0.0014(8) 0.0028(7) -0.0015(8)
C14 0.0202(10) 0.0261(11) 0.0203(9) -0.0006(8) 0.0060(7) 0.0005(8)
C15 0.0210(10) 0.0239(11) 0.0199(9) 0.0001(8) 0.0024(7) -0.0012(8)
C16 0.0207(10) 0.0262(11) 0.0320(11) -0.0002(9) 0.0062(8) 0.0017(9)
C17 0.0242(11) 0.0386(13) 0.0248(10) 0.0042(9) 0.0003(8) 0.0002(10)
C18 0.0301(12) 0.0424(14) 0.0296(11) -0.0048(10) 0.0057(9) -0.0004(11)
C19 0.0322(12) 0.0312(12) 0.0240(10) -0.0052(9) 0.0084(8) -0.0030(10)
C20 0.0438(15) 0.0471(15) 0.0259(11) -0.0056(11) 0.0088(10) -0.0034(12)
C21 0.0551(18) 0.072(2) 0.0314(13) 0.0030(13) 0.0026(12) -0.0145(16)

loop_
_atom_type_symbol
_atom_type_description
_atom_type_scat_dispersion_real
_atom_type_scat_dispersion_imag
_atom_type_scat_source
C C 0.0033 0.0016 'International Tables Vol C Tables 4.2.6.8 and 6.1.1.4'
H H 0.0000 0.0000 'International Tables Vol C Tables 4.2.6.8 and 6.1.1.4'
N N 0.0061 0.0033 'International Tables Vol C Tables 4.2.6.8 and 6.1.1.4'
O O 0.0106 0.0060 'International Tables Vol C Tables 4.2.6.8 and 6.1.1.4'

loop_
_geom_angle_atom_site_label_1
_geom_angle_atom_site_label_2
_geom_angle_atom_site_label_3
_geom_angle
_geom_angle_site_symmetry_1
_geom_angle_site_symmetry_3
_geom_angle_publ_flag
C11 N1 C10 124.33(17) . . ?
C11 N1 H1N 114.4(14) . . ?
C10 N1 H1N 121.2(14) . . ?
C12 N2 C11 117.97(17) . . ?
C12 N3 C13 126.81(19) . . ?
C12 N3 H3N 109.9(17) . . ?
C13 N3 H3N 122.9(17) . . ?
C12 N4 C15 125.41(17) . . ?
C12 N4 H4N 122.1(17) . . ?
C15 N4 H4N 112.5(17) . . ?
C2 C1 C6 118.00(18) . . ?
C2 C1 C10 123.45(18) . . ?
C6 C1 C10 118.53(18) . . ?
C3 C2 C1 121.4(2) . . ?
C3 C2 H2 119.3 . . ?
C1 C2 H2 119.3 . . ?
C2 C3 C4 120.5(2) . . ?
C2 C3 H3 119.7 . . ?
C4 C3 H3 119.7 . . ?
C5 C4 C3 119.7(2) . . ?
C5 C4 H4 120.2 . . ?
C3 C4 H4 120.2 . . ?
C4 C5 C6 121.6(2) . . ?
C4 C5 H5 119.2 . . ?
C6 C5 H5 119.2 . . ?
C7 C6 C5 121.97(19) . . ?
C7 C6 C1 119.35(19) . . ?
C5 C6 C1 118.69(19) . . ?
C8 C7 C6 120.7(2) . . ?
C8 C7 H7 119.7 . . ?
C6 C7 H7 119.7 . . ?
C7 C8 C9 120.8(2) . . ?
C7 C8 H8 119.6 . . ?
C9 C8 H8 119.6 . . ?
C10 C9 C8 120.4(2) . . ?
C10 C9 H9 119.8 . . ?
C8 C9 H9 119.8 . . ?
C9 C10 N1 121.84(18) . . ?
C9 C10 C1 120.14(18) . . ?
N1 C10 C1 117.99(18) . . ?
O1 C11 N1 122.30(19) . . ?
O1 C11 N2 125.14(18) . . ?
N1 C11 N2 112.54(17) . . ?
N2 C12 N3 125.24(19) . . ?
N2 C12 N4 118.13(17) . . ?
N3 C12 N4 116.64(17) . . ?
O2 C13 N3 120.0(2) . . ?
O2 C13 C14 122.91(19) . . ?
N3 C13 C14 117.00(18) . . ?
C15 C14 C13 113.81(16) . . ?
C15 C14 C16 108.83(16) . . ?
C13 C14 C16 108.15(17) . . ?
C15 C14 C19 108.17(17) . . ?
C13 C14 C19 107.07(17) . . ?
C16 C14 C19 110.82(16) . . ?
O3 C15 N4 120.14(18) . . ?
O3 C15 C14 121.39(18) . . ?
N4 C15 C14 118.46(18) . . ?
C17 C16 C14 112.14(17) . . ?
C17 C16 H16A 109.2 . . ?
C14 C16 H16A 109.2 . . ?
C17 C16 H16B 109.2 . . ?
C14 C16 H16B 109.2 . . ?
H16A C16 H16B 107.9 . . ?
C18 C17 C16 124.4(2) . . ?
C18 C17 H17 117.8 . . ?
C16 C17 H17 117.8 . . ?
C17 C18 H18A 120.0 . . ?
C17 C18 H18B 120.0 . . ?
H18A C18 H18B 120.0 . . ?
C20 C19 C14 113.18(18) . . ?
C20 C19 H19A 108.9 . . ?
C14 C19 H19A 108.9 . . ?
C20 C19 H19B 108.9 . . ?
C14 C19 H19B 108.9 . . ?
H19A C19 H19B 107.8 . . ?
C21 C20 C19 125.0(3) . . ?
C21 C20 H20 117.5 . . ?
C19 C20 H20 117.5 . . ?
C20 C21 H21A 120.0 . . ?
C20 C21 H21B 120.0 . . ?
H21A C21 H21B 120.0 . . ?

loop_
_geom_bond_atom_site_label_1
_geom_bond_atom_site_label_2
_geom_bond_distance
_geom_bond_site_symmetry_2
_geom_bond_publ_flag
O1 C11 1.234(2) . ?
O2 C13 1.204(2) . ?
O3 C15 1.210(2) . ?
N1 C11 1.346(3) . ?
N1 C10 1.416(3) . ?
N1 H1N 0.84(2) . ?
N2 C12 1.304(2) . ?
N2 C11 1.412(3) . ?
N3 C12 1.364(2) . ?
N3 C13 1.380(3) . ?
N3 H3N 0.93(3) . ?
N4 C12 1.367(3) . ?
N4 C15 1.373(3) . ?
N4 H4N 0.88(3) . ?
C1 C2 1.412(3) . ?
C1 C6 1.427(3) . ?
C1 C10 1.431(3) . ?
C2 C3 1.369(3) . ?
C2 H2 0.9500 . ?
C3 C4 1.404(3) . ?
C3 H3 0.9500 . ?
C4 C5 1.359(3) . ?
C4 H4 0.9500 . ?
C5 C6 1.421(3) . ?
C5 H5 0.9500 . ?
C6 C7 1.407(3) . ?
C7 C8 1.363(3) . ?
C7 H7 0.9500 . ?
C8 C9 1.407(3) . ?
C8 H8 0.9500 . ?
C9 C10 1.372(3) . ?
C9 H9 0.9500 . ?
C13 C14 1.520(3) . ?
C14 C15 1.517(3) . ?
C14 C16 1.539(3) . ?
C14 C19 1.559(3) . ?
C16 C17 1.502(3) . ?
C16 H16A 0.9900 . ?
C16 H16B 0.9900 . ?
C17 C18 1.316(3) . ?
C17 H17 0.9500 . ?
C18 H18A 0.9500 . ?
C18 H18B 0.9500 . ?
C19 C20 1.531(3) . ?
C19 H19A 0.9900 . ?
C19 H19B 0.9900 . ?
C20 C21 1.279(4) . ?
C20 H20 0.9500 . ?
C21 H21A 0.9500 . ?
C21 H21B 0.9500 . ?

loop_
_geom_hbond_atom_site_label_D
_geom_hbond_atom_site_label_H
_geom_hbond_atom_site_label_A
_geom_hbond_distance_DH
_geom_hbond_distance_HA
_geom_hbond_distance_DA
_geom_hbond_angle_DHA
_geom_hbond_site_symmetry_A
N4 H4N N2 0.88(3) 2.16(3) 3.039(2) 178(2) 3_665
N3 H3N O1 0.93(3) 1.74(3) 2.527(2) 141(2) .
N1 H1N O3 0.84(2) 2.05(2) 2.874(2) 164(2) 3_665

loop_
_geom_torsion_atom_site_label_1
_geom_torsion_atom_site_label_2
_geom_torsion_atom_site_label_3
_geom_torsion_atom_site_label_4
_geom_torsion
_geom_torsion_site_symmetry_1
_geom_torsion_site_symmetry_2
_geom_torsion_site_symmetry_3
_geom_torsion_site_symmetry_4
_geom_torsion_publ_flag
C6 C1 C2 C3 2.2(3) . . . . ?
C10 C1 C2 C3 -179.46(19) . . . . ?
C1 C2 C3 C4 0.8(3) . . . . ?
C2 C3 C4 C5 -2.8(3) . . . . ?
C3 C4 C5 C6 1.6(3) . . . . ?
C4 C5 C6 C7 -178.5(2) . . . . ?
C4 C5 C6 C1 1.4(3) . . . . ?
C2 C1 C6 C7 176.70(18) . . . . ?
C10 C1 C6 C7 -1.7(3) . . . . ?
C2 C1 C6 C5 -3.3(3) . . . . ?
C10 C1 C6 C5 178.31(18) . . . . ?
C5 C6 C7 C8 -178.29(19) . . . . ?
C1 C6 C7 C8 1.7(3) . . . . ?
C6 C7 C8 C9 -0.2(3) . . . . ?
C7 C8 C9 C10 -1.4(3) . . . . ?
C8 C9 C10 N1 -176.48(18) . . . . ?
C8 C9 C10 C1 1.4(3) . . . . ?
C11 N1 C10 C9 36.8(3) . . . . ?
C11 N1 C10 C1 -141.1(2) . . . . ?
C2 C1 C10 C9 -178.15(19) . . . . ?
C6 C1 C10 C9 0.2(3) . . . . ?
C2 C1 C10 N1 -0.2(3) . . . . ?
C6 C1 C10 N1 178.12(17) . . . . ?
C10 N1 C11 O1 -9.9(3) . . . . ?
C10 N1 C11 N2 168.76(17) . . . . ?
C12 N2 C11 O1 8.6(3) . . . . ?
C12 N2 C11 N1 -170.07(18) . . . . ?
C11 N2 C12 N3 -5.3(3) . . . . ?
C11 N2 C12 N4 174.97(17) . . . . ?
C13 N3 C12 N2 172.81(19) . . . . ?
C13 N3 C12 N4 -7.4(3) . . . . ?
C15 N4 C12 N2 -175.08(18) . . . . ?
C15 N4 C12 N3 5.2(3) . . . . ?
C12 N3 C13 O2 -179.45(19) . . . . ?
C12 N3 C13 C14 -1.9(3) . . . . ?
O2 C13 C14 C15 -170.06(19) . . . . ?
N3 C13 C14 C15 12.5(3) . . . . ?
O2 C13 C14 C16 -49.0(3) . . . . ?
N3 C13 C14 C16 133.54(18) . . . . ?
O2 C13 C14 C19 70.5(2) . . . . ?
N3 C13 C14 C19 -107.0(2) . . . . ?
C12 N4 C15 O3 -175.39(19) . . . . ?
C12 N4 C15 C14 6.1(3) . . . . ?
C13 C14 C15 O3 167.03(18) . . . . ?
C16 C14 C15 O3 46.4(3) . . . . ?
C19 C14 C15 O3 -74.1(2) . . . . ?
C13 C14 C15 N4 -14.5(3) . . . . ?
C16 C14 C15 N4 -135.21(19) . . . . ?
C19 C14 C15 N4 104.3(2) . . . . ?
C15 C14 C16 C17 62.1(2) . . . . ?
C13 C14 C16 C17 -62.1(2) . . . . ?
C19 C14 C16 C17 -179.12(18) . . . . ?
C14 C16 C17 C18 95.9(3) . . . . ?
C15 C14 C19 C20 -74.3(2) . . . . ?
C13 C14 C19 C20 48.8(2) . . . . ?
C16 C14 C19 C20 166.51(19) . . . . ?
C14 C19 C20 C21 110.0(3) . . . . ?

loop_
_cod_related_entry_id
_cod_related_entry_database
_cod_related_entry_code
1 ChemSpider 21118635
